data_4329064
loop_
_publ_author_name
'Jun-ichi Nishigaki'
'Tsuyoshi Matsumoto'
'Kazuyuki Tatsumi'

_publ_section_title
;
 Model Studies of Methyl CoM Reductase: Methane Formation via CH3-S Bond
 Cleavage of Ni(I) Tetraazacyclic Complexes Having Intramolecular Methyl
 Sulfide Pendants
;
_journal_name_full 'Inorganic Chemistry'
_journal_page_first 5173
_journal_page_last 5187
_journal_paper_doi 10.1021/ic300017k
_journal_volume 51
_journal_year 2012
_chemical_formula_moiety 'C18 H40 Cl N4 Ni S2, Cl '
_chemical_formula_sum 'C18 H40 Cl2 N4 Ni S2'
_chemical_formula_weight 506.27
_space_group_IT_number 14
_symmetry_cell_setting monoclinic
_symmetry_Int_Tables_number 14
_symmetry_space_group_name_Hall '-P 2ybc'
_symmetry_space_group_name_H-M 'P 1 21/c 1'
_cell_angle_alpha 90.0000
_cell_angle_beta 94.519(10)
_cell_angle_gamma 90.0000
_cell_formula_units_Z 4
_cell_length_a 9.501(4)
_cell_length_b 11.257(5)
_cell_length_c 22.727(10)
_cell_measurement_reflns_used 3341
_cell_measurement_temperature 173.1
_cell_measurement_theta_max 27.3
_cell_measurement_theta_min 3.0
_cell_volume 2423.2(18)
_computing_cell_refinement CrystalClear
_computing_data_collection CrystalClear
_computing_data_reduction CrystalStructure
_computing_publication_material 'CrystalStructure 3.8'
_computing_structure_refinement SHELXL
_computing_structure_solution SIR97
_diffrn_ambient_temperature 173
_diffrn_detector_area_resol_mean 7.31
_diffrn_measured_fraction_theta_full 0.971
_diffrn_measured_fraction_theta_max 0.971
_diffrn_measurement_device_type 'Rigaku Saturn'
_diffrn_measurement_method \w
_diffrn_radiation_type 'Mo K\a'
_diffrn_radiation_wavelength 0.71070
_diffrn_reflns_av_R_equivalents 0.067
_diffrn_reflns_limit_h_max 12
_diffrn_reflns_limit_h_min -12
_diffrn_reflns_limit_k_max 11
_diffrn_reflns_limit_k_min -14
_diffrn_reflns_limit_l_max 26
_diffrn_reflns_limit_l_min -28
_diffrn_reflns_number 19141
_diffrn_reflns_theta_full 27.51
_diffrn_reflns_theta_max 27.51
_exptl_absorpt_coefficient_mu 1.205
_exptl_absorpt_correction_T_max 0.988
_exptl_absorpt_correction_T_min 0.855
_exptl_absorpt_correction_type multi-scan
_exptl_absorpt_process_details 'Jacobson, R. (1998) Private communication'
_exptl_crystal_colour green
_exptl_crystal_density_diffrn 1.388
_exptl_crystal_description block
_exptl_crystal_F_000 1080.00
_exptl_crystal_size_max 0.20
_exptl_crystal_size_mid 0.02
_exptl_crystal_size_min 0.01
_refine_diff_density_max 0.71
_refine_diff_density_min -0.55
_refine_ls_extinction_method none
_refine_ls_goodness_of_fit_ref 1.079
_refine_ls_hydrogen_treatment refall
_refine_ls_number_parameters 245
_refine_ls_number_reflns 5408
_refine_ls_R_factor_gt 0.0585
_refine_ls_shift/su_max 0.0010
_refine_ls_structure_factor_coef Fsqd
_refine_ls_weighting_details 'w = 1/[\s^2^(Fo^2^)+(0.0700P)^2^+1.0000P] where P=(Fo^2^+2Fc^2^)/3'
_refine_ls_weighting_scheme calc
_refine_ls_wR_factor_ref 0.1545
_reflns_number_gt 3975
_reflns_number_total 5408
_reflns_threshold_expression F^2^>2.0\s(F^2^)
_cod_data_source_file ic300017k_si_002_02.cif
_cod_data_source_block RSRS-[Ni(dmmtc)Cl]Cl_complex3
_cod_original_cell_volume 2423.0(19)
_cod_original_formula_sum 'C18 H40 Cl2 N4 Ni S2 '
_cod_database_code 4329064

loop_
_symmetry_equiv_pos_site_id
_symmetry_equiv_pos_as_xyz
1 +X,+Y,+Z
2 -X,1/2+Y,1/2-Z
3 -X,-Y,-Z
4 +X,1/2-Y,1/2+Z

loop_
_atom_site_label
_atom_site_type_symbol
_atom_site_fract_x
_atom_site_fract_y
_atom_site_fract_z
_atom_site_U_iso_or_equiv
_atom_site_adp_type
_atom_site_occupancy
_atom_site_symmetry_multiplicity
_atom_site_calc_flag
_atom_site_refinement_flags
Ni(1) Ni 0.23475(5) 0.88837(4) 0.34741(2) 0.02257(14) Uani 1.00 1 d .
Cl(1) Cl 0.21996(10) 0.73243(8) 0.28089(4) 0.0285(2) Uani 1.00 1 d .
Cl(2) Cl 0.75016(10) 0.83194(10) 0.53887(5) 0.0357(2) Uani 1.00 1 d .
S(1) S 0.62173(13) 0.92617(12) 0.15946(6) 0.0453(3) Uani 1.00 1 d .
S(2) S -0.14069(13) 0.49898(11) 0.40923(5) 0.0432(3) Uani 1.00 1 d .
N(1) N 0.1256(3) 0.7920(2) 0.41378(14) 0.0284(7) Uani 1.00 1 d .
N(2) N 0.0573(3) 0.9956(2) 0.32008(14) 0.0259(6) Uani 1.00 1 d .
N(3) N 0.3481(3) 1.0020(2) 0.28868(14) 0.0298(7) Uani 1.00 1 d .
N(4) N 0.4173(3) 0.8604(2) 0.40556(14) 0.0279(7) Uani 1.00 1 d .
C(1) C 0.0430(4) 0.8798(3) 0.44677(18) 0.0315(8) Uani 1.00 1 d .
C(2) C -0.0774(4) 0.9376(4) 0.40858(19) 0.0366(9) Uani 1.00 1 d .
C(3) C -0.0301(4) 1.0353(3) 0.36872(18) 0.0324(9) Uani 1.00 1 d .
C(4) C 0.1176(4) 1.1049(3) 0.29515(19) 0.0320(8) Uani 1.00 1 d .
C(5) C 0.2340(4) 1.0714(4) 0.25542(19) 0.0357(9) Uani 1.00 1 d .
C(6) C 0.4400(4) 1.0875(3) 0.32372(18) 0.0317(8) Uani 1.00 1 d .
C(7) C 0.5595(4) 1.0269(3) 0.36152(18) 0.0337(9) Uani 1.00 1 d .
C(8) C 0.5118(4) 0.9649(3) 0.41606(18) 0.0323(9) Uani 1.00 1 d .
C(9) C 0.3626(4) 0.8328(3) 0.46356(17) 0.0320(8) Uani 1.00 1 d .
C(10) C 0.2418(4) 0.7438(3) 0.45517(19) 0.0354(9) Uani 1.00 1 d .
C(11) C 0.0360(4) 0.6887(3) 0.39138(16) 0.0276(8) Uani 1.00 1 d .
C(12) C -0.0391(4) 0.6226(3) 0.43906(19) 0.0357(9) Uani 1.00 1 d .
C(13) C -0.0050(6) 0.3968(4) 0.3920(2) 0.0569(14) Uani 1.00 1 d .
C(14) C -0.0389(4) 0.9361(3) 0.27417(19) 0.0351(9) Uani 1.00 1 d .
C(15) C 0.4295(4) 0.9343(3) 0.24580(17) 0.0297(8) Uani 1.00 1 d .
C(16) C 0.5072(5) 1.0120(4) 0.2032(2) 0.0434(11) Uani 1.00 1 d .
C(17) C 0.4968(5) 0.8675(5) 0.1045(2) 0.0557(13) Uani 1.00 1 d .
C(18) C 0.5046(4) 0.7596(3) 0.3866(2) 0.0373(9) Uani 1.00 1 d .
H(1) H 0.1077 0.9426 0.4631 0.038 Uiso 1.00 1 c R
H(2) H 0.0034 0.8389 0.4804 0.038 Uiso 1.00 1 c R
H(3) H -0.1266 0.8756 0.3839 0.044 Uiso 1.00 1 c R
H(4) H -0.1461 0.9711 0.4346 0.044 Uiso 1.00 1 c R
H(5) H -0.1150 1.0764 0.3508 0.039 Uiso 1.00 1 c R
H(6) H 0.0253 1.0940 0.3934 0.039 Uiso 1.00 1 c R
H(7) H 0.1570 1.1567 0.3276 0.038 Uiso 1.00 1 c R
H(8) H 0.0423 1.1495 0.2720 0.038 Uiso 1.00 1 c R
H(9) H 0.1931 1.0235 0.2218 0.043 Uiso 1.00 1 c R
H(10) H 0.2746 1.1444 0.2394 0.043 Uiso 1.00 1 c R
H(11) H 0.3815 1.1336 0.3498 0.038 Uiso 1.00 1 c R
H(12) H 0.4812 1.1440 0.2965 0.038 Uiso 1.00 1 c R
H(13) H 0.6050 0.9677 0.3370 0.040 Uiso 1.00 1 c R
H(14) H 0.6314 1.0873 0.3741 0.040 Uiso 1.00 1 c R
H(15) H 0.5969 0.9388 0.4406 0.039 Uiso 1.00 1 c R
H(16) H 0.4625 1.0239 0.4394 0.039 Uiso 1.00 1 c R
H(17) H 0.3287 0.9066 0.4815 0.038 Uiso 1.00 1 c R
H(18) H 0.4393 0.7992 0.4906 0.038 Uiso 1.00 1 c R
H(19) H 0.2771 0.6686 0.4392 0.042 Uiso 1.00 1 c R
H(20) H 0.2049 0.7265 0.4938 0.042 Uiso 1.00 1 c R
H(21) H 0.0966 0.6316 0.3720 0.033 Uiso 1.00 1 c R
H(22) H -0.0361 0.7182 0.3610 0.033 Uiso 1.00 1 c R
H(23) H -0.1024 0.6785 0.4579 0.043 Uiso 1.00 1 c R
H(24) H 0.0321 0.5937 0.4699 0.043 Uiso 1.00 1 c R
H(25) H 0.0595 0.4360 0.3665 0.068 Uiso 1.00 1 c R
H(26) H -0.0480 0.3277 0.3714 0.068 Uiso 1.00 1 c R
H(27) H 0.0477 0.3709 0.4285 0.068 Uiso 1.00 1 c R
H(28) H 0.0172 0.8976 0.2452 0.042 Uiso 1.00 1 c R
H(29) H -0.1015 0.9953 0.2543 0.042 Uiso 1.00 1 c R
H(30) H -0.0955 0.8762 0.2928 0.042 Uiso 1.00 1 c R
H(31) H 0.3635 0.8814 0.2223 0.036 Uiso 1.00 1 c R
H(32) H 0.4996 0.8834 0.2683 0.036 Uiso 1.00 1 c R
H(33) H 0.5642 1.0721 0.2262 0.052 Uiso 1.00 1 c R
H(34) H 0.4369 1.0545 0.1765 0.052 Uiso 1.00 1 c R
H(35) H 0.5423 0.8559 0.0677 0.067 Uiso 1.00 1 c R
H(36) H 0.4179 0.9231 0.0977 0.067 Uiso 1.00 1 c R
H(37) H 0.4615 0.7911 0.1179 0.067 Uiso 1.00 1 c R
H(38) H 0.5589 0.7852 0.3540 0.045 Uiso 1.00 1 c R
H(39) H 0.4428 0.6934 0.3736 0.045 Uiso 1.00 1 c R
H(40) H 0.5695 0.7339 0.4199 0.045 Uiso 1.00 1 c R

loop_
_atom_site_aniso_label
_atom_site_aniso_U_11
_atom_site_aniso_U_22
_atom_site_aniso_U_33
_atom_site_aniso_U_12
_atom_site_aniso_U_13
_atom_site_aniso_U_23
Ni(1) 0.0205(2) 0.0253(2) 0.0218(2) -0.00044(18) 0.00041(18) -0.00065(19)
Cl(1) 0.0303(4) 0.0278(4) 0.0273(4) -0.0038(3) 0.0027(3) -0.0042(3)
Cl(2) 0.0282(4) 0.0455(5) 0.0340(5) 0.0004(4) 0.0061(4) 0.0039(4)
S(1) 0.0361(6) 0.0546(7) 0.0471(7) -0.0046(5) 0.0149(5) -0.0103(5)
S(2) 0.0405(6) 0.0445(6) 0.0435(6) -0.0160(5) -0.0032(5) 0.0085(5)
N(1) 0.0286(16) 0.0306(16) 0.0260(16) 0.0004(13) 0.0027(13) 0.0003(13)
N(2) 0.0219(14) 0.0327(17) 0.0225(16) 0.0017(13) -0.0012(12) 0.0001(13)
N(3) 0.0305(17) 0.0309(17) 0.0285(17) -0.0047(14) 0.0049(14) -0.0022(14)
N(4) 0.0257(16) 0.0295(16) 0.0277(16) 0.0032(13) -0.0031(13) -0.0033(13)
C(1) 0.031(2) 0.039(2) 0.026(2) -0.0025(17) 0.0092(16) -0.0033(17)
C(2) 0.028(2) 0.047(2) 0.036(2) -0.0029(18) 0.0082(17) -0.006(2)
C(3) 0.0235(18) 0.038(2) 0.036(2) 0.0078(16) 0.0060(16) 0.0006(18)
C(4) 0.0285(19) 0.031(2) 0.036(2) 0.0022(16) 0.0023(16) 0.0114(17)
C(5) 0.030(2) 0.043(2) 0.034(2) 0.0026(18) 0.0021(17) 0.0059(19)
C(6) 0.033(2) 0.0277(19) 0.035(2) -0.0062(16) 0.0049(17) -0.0051(16)
C(7) 0.0279(19) 0.037(2) 0.036(2) -0.0013(17) 0.0000(17) -0.0043(18)
C(8) 0.0244(19) 0.033(2) 0.039(2) -0.0014(16) -0.0030(16) -0.0048(18)
C(9) 0.030(2) 0.040(2) 0.025(2) -0.0020(17) -0.0023(16) 0.0019(17)
C(10) 0.033(2) 0.039(2) 0.034(2) -0.0039(17) -0.0023(17) 0.0067(18)
C(11) 0.0289(19) 0.0293(19) 0.0247(19) -0.0068(15) 0.0025(15) 0.0014(15)
C(12) 0.033(2) 0.042(2) 0.033(2) -0.0069(18) 0.0054(17) 0.0044(19)
C(13) 0.081(4) 0.043(2) 0.048(3) -0.000(2) 0.009(2) 0.002(2)
C(14) 0.027(2) 0.040(2) 0.036(2) 0.0009(17) -0.0105(16) 0.0006(19)
C(15) 0.031(2) 0.0297(19) 0.029(2) -0.0044(16) 0.0102(16) -0.0018(16)
C(16) 0.048(2) 0.036(2) 0.049(2) -0.010(2) 0.023(2) -0.002(2)
C(17) 0.052(3) 0.053(3) 0.061(3) 0.016(2) -0.001(2) -0.015(2)
C(18) 0.033(2) 0.036(2) 0.043(2) 0.0071(17) -0.0006(18) -0.0028(19)

loop_
_atom_type_symbol
_atom_type_description
_atom_type_scat_dispersion_real
_atom_type_scat_dispersion_imag
_atom_type_scat_source
C C 0.003 0.002
;
International Tables for Crystallography
(1992, Vol. C, Tables 4.2.6.8 and 6.1.1.4)
;
H H 0.000 0.000
;
International Tables for Crystallography
(1992, Vol. C, Table 6.1.1.4)
;
N N 0.006 0.003
;
International Tables for Crystallography
(1992, Vol. C, Tables 4.2.6.8 and 6.1.1.4)
;
Ni Ni 0.339 1.112
;
International Tables for Crystallography
(1992, Vol. C, Tables 4.2.6.8 and 6.1.1.4)
;
S S 0.125 0.123
;
International Tables for Crystallography
(1992, Vol. C, Tables 4.2.6.8 and 6.1.1.4)
;
Cl Cl 0.148 0.159
;
International Tables for Crystallography
(1992, Vol. C, Tables 4.2.6.8 and 6.1.1.4)
;

loop_
_geom_angle_atom_site_label_1
_geom_angle_atom_site_label_2
_geom_angle_atom_site_label_3
_geom_angle
_geom_angle_publ_flag
Cl(1) Ni(1) N(1) 93.81(8) yes
Cl(1) Ni(1) N(2) 103.52(9) yes
Cl(1) Ni(1) N(3) 93.00(8) yes
Cl(1) Ni(1) N(4) 107.41(9) yes
N(1) Ni(1) N(2) 94.30(12) yes
N(1) Ni(1) N(3) 173.16(12) yes
N(1) Ni(1) N(4) 84.58(12) yes
N(2) Ni(1) N(3) 84.67(12) yes
N(2) Ni(1) N(4) 149.05(12) yes
N(3) Ni(1) N(4) 92.83(12) yes
C(16) S(1) C(17) 100.8(2) yes
C(12) S(2) C(13) 101.9(2) yes
Ni(1) N(1) C(1) 108.3(2) yes
Ni(1) N(1) C(10) 104.3(2) yes
Ni(1) N(1) C(11) 115.9(2) yes
C(1) N(1) C(10) 108.3(2) yes
C(1) N(1) C(11) 112.0(2) yes
C(10) N(1) C(11) 107.7(2) yes
Ni(1) N(2) C(3) 115.2(2) yes
Ni(1) N(2) C(4) 105.1(2) yes
Ni(1) N(2) C(14) 112.2(2) yes
C(3) N(2) C(4) 106.6(3) yes
C(3) N(2) C(14) 107.8(2) yes
C(4) N(2) C(14) 109.8(3) yes
Ni(1) N(3) C(5) 104.0(2) yes
Ni(1) N(3) C(6) 110.3(2) yes
Ni(1) N(3) C(15) 113.8(2) yes
C(5) N(3) C(6) 107.8(3) yes
C(5) N(3) C(15) 109.1(2) yes
C(6) N(3) C(15) 111.4(3) yes
Ni(1) N(4) C(8) 115.9(2) yes
Ni(1) N(4) C(9) 104.9(2) yes
Ni(1) N(4) C(18) 112.3(2) yes
C(8) N(4) C(9) 105.8(2) yes
C(8) N(4) C(18) 107.8(3) yes
C(9) N(4) C(18) 109.8(3) yes
N(1) C(1) C(2) 113.3(3) yes
C(1) C(2) C(3) 113.9(3) yes
N(2) C(3) C(2) 115.5(3) yes
N(2) C(4) C(5) 109.8(3) yes
N(3) C(5) C(4) 111.1(3) yes
N(3) C(6) C(7) 113.0(3) yes
C(6) C(7) C(8) 114.0(3) yes
N(4) C(8) C(7) 116.5(3) yes
N(4) C(9) C(10) 109.8(3) yes
N(1) C(10) C(9) 110.6(3) yes
N(1) C(11) C(12) 114.7(3) yes
S(2) C(12) C(11) 112.0(2) yes
N(3) C(15) C(16) 114.8(3) yes
S(1) C(16) C(15) 112.5(3) yes
N(1) C(1) H(1) 108.9 no
N(1) C(1) H(2) 108.9 no
C(2) C(1) H(1) 108.9 no
C(2) C(1) H(2) 108.9 no
H(1) C(1) H(2) 107.7 no
C(1) C(2) H(3) 108.8 no
C(1) C(2) H(4) 108.8 no
C(3) C(2) H(3) 108.8 no
C(3) C(2) H(4) 108.8 no
H(3) C(2) H(4) 107.7 no
N(2) C(3) H(5) 108.4 no
N(2) C(3) H(6) 108.4 no
C(2) C(3) H(5) 108.4 no
C(2) C(3) H(6) 108.4 no
H(5) C(3) H(6) 107.5 no
N(2) C(4) H(7) 109.7 no
N(2) C(4) H(8) 109.7 no
C(5) C(4) H(7) 109.7 no
C(5) C(4) H(8) 109.7 no
H(7) C(4) H(8) 108.2 no
N(3) C(5) H(9) 109.4 no
N(3) C(5) H(10) 109.4 no
C(4) C(5) H(9) 109.4 no
C(4) C(5) H(10) 109.4 no
H(9) C(5) H(10) 108.0 no
N(3) C(6) H(11) 109.0 no
N(3) C(6) H(12) 109.0 no
C(7) C(6) H(11) 109.0 no
C(7) C(6) H(12) 109.0 no
H(11) C(6) H(12) 107.8 no
C(6) C(7) H(13) 108.8 no
C(6) C(7) H(14) 108.8 no
C(8) C(7) H(13) 108.8 no
C(8) C(7) H(14) 108.8 no
H(13) C(7) H(14) 107.6 no
N(4) C(8) H(15) 108.2 no
N(4) C(8) H(16) 108.2 no
C(7) C(8) H(15) 108.2 no
C(7) C(8) H(16) 108.2 no
H(15) C(8) H(16) 107.3 no
N(4) C(9) H(17) 109.7 no
N(4) C(9) H(18) 109.7 no
C(10) C(9) H(17) 109.7 no
C(10) C(9) H(18) 109.7 no
H(17) C(9) H(18) 108.2 no
N(1) C(10) H(19) 109.5 no
N(1) C(10) H(20) 109.5 no
C(9) C(10) H(19) 109.5 no
C(9) C(10) H(20) 109.5 no
H(19) C(10) H(20) 108.1 no
N(1) C(11) H(21) 108.6 no
N(1) C(11) H(22) 108.6 no
C(12) C(11) H(21) 108.6 no
C(12) C(11) H(22) 108.6 no
H(21) C(11) H(22) 107.6 no
S(2) C(12) H(23) 109.2 no
S(2) C(12) H(24) 109.2 no
C(11) C(12) H(23) 109.2 no
C(11) C(12) H(24) 109.2 no
H(23) C(12) H(24) 107.9 no
S(2) C(13) H(25) 109.5 no
S(2) C(13) H(26) 109.5 no
S(2) C(13) H(27) 109.5 no
H(25) C(13) H(26) 109.5 no
H(25) C(13) H(27) 109.5 no
H(26) C(13) H(27) 109.5 no
N(2) C(14) H(28) 109.5 no
N(2) C(14) H(29) 109.5 no
N(2) C(14) H(30) 109.5 no
H(28) C(14) H(29) 109.5 no
H(28) C(14) H(30) 109.5 no
H(29) C(14) H(30) 109.5 no
N(3) C(15) H(31) 108.6 no
N(3) C(15) H(32) 108.6 no
C(16) C(15) H(31) 108.6 no
C(16) C(15) H(32) 108.6 no
H(31) C(15) H(32) 107.6 no
S(1) C(16) H(33) 109.1 no
S(1) C(16) H(34) 109.1 no
C(15) C(16) H(33) 109.1 no
C(15) C(16) H(34) 109.1 no
H(33) C(16) H(34) 107.8 no
S(1) C(17) H(35) 109.5 no
S(1) C(17) H(36) 109.5 no
S(1) C(17) H(37) 109.5 no
H(35) C(17) H(36) 109.5 no
H(35) C(17) H(37) 109.5 no
H(36) C(17) H(37) 109.5 no
N(4) C(18) H(38) 109.5 no
N(4) C(18) H(39) 109.5 no
N(4) C(18) H(40) 109.5 no
H(38) C(18) H(39) 109.5 no
H(38) C(18) H(40) 109.5 no
H(39) C(18) H(40) 109.5 no

loop_
_geom_bond_atom_site_label_1
_geom_bond_atom_site_label_2
_geom_bond_distance
_geom_bond_publ_flag
Ni(1) Cl(1) 2.3137(10) yes
Ni(1) N(1) 2.185(3) yes
Ni(1) N(2) 2.126(3) yes
Ni(1) N(3) 2.192(3) yes
Ni(1) N(4) 2.120(3) yes
S(1) C(16) 1.810(5) yes
S(1) C(17) 1.780(5) yes
S(2) C(12) 1.796(4) yes
S(2) C(13) 1.794(5) yes
N(1) C(1) 1.499(5) yes
N(1) C(10) 1.495(5) yes
N(1) C(11) 1.505(5) yes
N(2) C(3) 1.502(5) yes
N(2) C(4) 1.489(5) yes
N(2) C(14) 1.491(5) yes
N(3) C(5) 1.492(5) yes
N(3) C(6) 1.487(5) yes
N(3) C(15) 1.499(5) yes
N(4) C(8) 1.487(5) yes
N(4) C(9) 1.488(5) yes
N(4) C(18) 1.489(5) yes
C(1) C(2) 1.525(5) yes
C(2) C(3) 1.516(6) yes
C(4) C(5) 1.529(6) yes
C(6) C(7) 1.529(5) yes
C(7) C(8) 1.522(5) yes
C(9) C(10) 1.524(5) yes
C(11) C(12) 1.536(5) yes
C(15) C(16) 1.535(6) yes
C(1) H(1) 0.990 no
C(1) H(2) 0.990 no
C(2) H(3) 0.990 no
C(2) H(4) 0.990 no
C(3) H(5) 0.990 no
C(3) H(6) 0.990 no
C(4) H(7) 0.990 no
C(4) H(8) 0.990 no
C(5) H(9) 0.990 no
C(5) H(10) 0.990 no
C(6) H(11) 0.990 no
C(6) H(12) 0.990 no
C(7) H(13) 0.990 no
C(7) H(14) 0.990 no
C(8) H(15) 0.990 no
C(8) H(16) 0.990 no
C(9) H(17) 0.990 no
C(9) H(18) 0.990 no
C(10) H(19) 0.990 no
C(10) H(20) 0.990 no
C(11) H(21) 0.990 no
C(11) H(22) 0.990 no
C(12) H(23) 0.990 no
C(12) H(24) 0.990 no
C(13) H(25) 0.980 no
C(13) H(26) 0.980 no
C(13) H(27) 0.980 no
C(14) H(28) 0.980 no
C(14) H(29) 0.980 no
C(14) H(30) 0.980 no
C(15) H(31) 0.990 no
C(15) H(32) 0.990 no
C(16) H(33) 0.990 no
C(16) H(34) 0.990 no
C(17) H(35) 0.980 no
C(17) H(36) 0.980 no
C(17) H(37) 0.980 no
C(18) H(38) 0.980 no
C(18) H(39) 0.980 no
C(18) H(40) 0.980 no

loop_
_geom_contact_atom_site_label_1
_geom_contact_atom_site_label_2
_geom_contact_distance
_geom_contact_site_symmetry_2
Cl(1) C(16) 3.586(4) 2_645
Cl(2) C(3) 3.583(4) 3_676
Cl(2) C(8) 3.588(4) 3_676
C(3) Cl(2) 3.583(4) 3_676
C(6) C(17) 3.578(6) 2_655
C(8) Cl(2) 3.588(4) 3_676
C(16) Cl(1) 3.586(4) 2_655
C(16) C(18) 3.452(6) 2_655
C(17) C(6) 3.578(6) 2_645
C(18) C(16) 3.452(6) 2_645
Cl(1) H(5) 3.544 2_545
Cl(1) H(8) 2.838 2_545
Cl(1) H(12) 3.596 2_645
Cl(1) H(29) 2.981 2_545
Cl(1) H(33) 2.745 2_645
Cl(2) H(1) 2.877 3_676
Cl(2) H(2) 2.841 1_655
Cl(2) H(4) 3.067 1_655
Cl(2) H(6) 2.665 3_676
Cl(2) H(7) 3.095 3_676
Cl(2) H(11) 2.936 3_676
Cl(2) H(15) 2.836 .
Cl(2) H(16) 2.668 3_676
Cl(2) H(17) 3.063 3_676
Cl(2) H(18) 3.091 .
Cl(2) H(23) 2.956 1_655
Cl(2) H(27) 3.037 3_666
Cl(2) H(35) 3.001 4_565
Cl(2) H(40) 3.279 .
S(1) H(11) 3.300 2_645
S(1) H(12) 3.493 2_645
S(1) H(25) 3.133 2_655
S(1) H(29) 3.357 1_655
S(1) H(39) 3.149 2_655
S(2) H(9) 2.992 2_545
S(2) H(20) 3.447 3_566
S(2) H(24) 3.042 3_566
S(2) H(34) 3.353 2_545
S(2) H(36) 2.761 2_545
C(1) H(1) 3.272 3_576
C(1) H(4) 3.260 3_576
C(2) H(1) 3.246 3_576
C(2) H(2) 3.594 3_576
C(2) H(13) 3.331 1_455
C(2) H(14) 3.281 1_455
C(2) H(15) 3.234 1_455
C(3) H(13) 3.567 1_455
C(3) H(14) 3.281 1_455
C(3) H(26) 3.296 1_565
C(4) H(26) 3.492 1_565
C(5) H(22) 3.534 2_555
C(6) H(37) 2.774 2_655
C(7) H(3) 3.437 1_655
C(7) H(4) 3.201 1_655
C(7) H(5) 3.171 1_655
C(7) H(37) 3.020 2_655
C(8) H(4) 3.246 1_655
C(8) H(16) 3.278 3_676
C(8) H(17) 3.042 3_676
C(8) H(18) 3.408 3_676
C(9) H(15) 3.372 3_676
C(9) H(16) 3.107 3_676
C(9) H(35) 3.521 4_565
C(12) H(24) 3.193 3_566
C(12) H(27) 3.018 3_566
C(13) H(6) 3.420 1_545
C(13) H(7) 3.487 1_545
C(13) H(9) 3.343 2_545
C(13) H(23) 3.586 3_566
C(13) H(24) 3.172 3_566
C(13) H(28) 3.110 2_545
C(14) H(8) 3.392 2_545
C(14) H(25) 3.187 2_555
C(15) H(12) 3.529 2_645
C(16) H(38) 3.379 2_655
C(16) H(39) 2.752 2_655
C(17) H(11) 3.027 2_645
C(17) H(12) 3.370 2_645
C(17) H(14) 3.430 2_645
C(17) H(18) 3.210 4_564
C(18) H(33) 3.345 2_645
C(18) H(34) 2.797 2_645
H(1) Cl(2) 2.877 3_676
H(1) C(1) 3.272 3_576
H(1) C(2) 3.246 3_576
H(1) H(1) 3.035 3_576
H(1) H(2) 3.005 3_576
H(1) H(4) 2.519 3_576
H(2) Cl(2) 2.841 1_455
H(2) C(2) 3.594 3_576
H(2) H(1) 3.005 3_576
H(2) H(4) 3.119 3_576
H(2) H(6) 3.001 3_576
H(2) H(27) 3.203 3_566
H(3) C(7) 3.437 1_455
H(3) H(13) 2.878 1_455
H(3) H(14) 3.306 1_455
H(3) H(15) 3.099 1_455
H(3) H(38) 3.178 1_455
H(3) H(40) 3.453 1_455
H(4) Cl(2) 3.067 1_455
H(4) C(1) 3.260 3_576
H(4) C(7) 3.201 1_455
H(4) C(8) 3.246 1_455
H(4) H(1) 2.519 3_576
H(4) H(2) 3.119 3_576
H(4) H(13) 3.113 1_455
H(4) H(14) 2.759 1_455
H(4) H(15) 2.483 1_455
H(4) H(17) 3.010 3_576
H(5) Cl(1) 3.544 2_555
H(5) C(7) 3.171 1_455
H(5) H(13) 2.923 1_455
H(5) H(14) 2.511 1_455
H(5) H(26) 2.928 1_565
H(6) Cl(2) 2.665 3_676
H(6) C(13) 3.420 1_565
H(6) H(2) 3.001 3_576
H(6) H(26) 2.756 1_565
H(6) H(27) 3.220 1_565
H(7) Cl(2) 3.095 3_676
H(7) C(13) 3.487 1_565
H(7) H(25) 3.414 1_565
H(7) H(26) 2.965 1_565
H(7) H(27) 3.538 1_565
H(7) H(28) 3.521 2_555
H(8) Cl(1) 2.838 2_555
H(8) C(14) 3.392 2_555
H(8) H(21) 3.437 2_555
H(8) H(22) 3.117 2_555
H(8) H(26) 3.189 1_565
H(8) H(28) 2.870 2_555
H(8) H(30) 3.009 2_555
H(9) S(2) 2.992 2_555
H(9) C(13) 3.343 2_555
H(9) H(21) 3.559 2_555
H(9) H(22) 3.182 2_555
H(9) H(25) 3.161 2_555
H(9) H(26) 3.284 2_555
H(10) H(22) 3.197 2_555
H(10) H(30) 3.169 2_555
H(10) H(32) 3.454 2_655
H(10) H(38) 3.169 2_655
H(11) Cl(2) 2.936 3_676
H(11) S(1) 3.300 2_655
H(11) C(17) 3.027 2_655
H(11) H(35) 3.177 2_655
H(11) H(37) 2.395 2_655
H(12) Cl(1) 3.596 2_655
H(12) S(1) 3.493 2_655
H(12) C(15) 3.529 2_655
H(12) C(17) 3.370 2_655
H(12) H(31) 3.098 2_655
H(12) H(32) 3.084 2_655
H(12) H(37) 2.580 2_655
H(13) C(2) 3.331 1_655
H(13) C(3) 3.567 1_655
H(13) H(3) 2.878 1_655
H(13) H(4) 3.113 1_655
H(13) H(5) 2.923 1_655
H(13) H(29) 3.497 1_655
H(13) H(30) 3.257 1_655
H(14) C(2) 3.281 1_655
H(14) C(3) 3.281 1_655
H(14) C(17) 3.430 2_655
H(14) H(3) 3.306 1_655
H(14) H(4) 2.759 1_655
H(14) H(5) 2.511 1_655
H(14) H(17) 3.274 3_676
H(14) H(18) 3.444 3_676
H(14) H(37) 2.470 2_655
H(15) Cl(2) 2.836 .
H(15) C(2) 3.234 1_655
H(15) C(9) 3.372 3_676
H(15) H(3) 3.099 1_655
H(15) H(4) 2.483 1_655
H(15) H(16) 2.860 3_676
H(15) H(17) 2.543 3_676
H(15) H(18) 3.368 3_676
H(16) Cl(2) 2.668 3_676
H(16) C(8) 3.278 3_676
H(16) C(9) 3.107 3_676
H(16) H(15) 2.860 3_676
H(16) H(16) 2.844 3_676
H(16) H(17) 2.687 3_676
H(16) H(18) 2.671 3_676
H(16) H(37) 3.378 2_655
H(17) Cl(2) 3.063 3_676
H(17) C(8) 3.042 3_676
H(17) H(4) 3.010 3_576
H(17) H(14) 3.274 3_676
H(17) H(15) 2.543 3_676
H(17) H(16) 2.687 3_676
H(18) Cl(2) 3.091 .
H(18) C(8) 3.408 3_676
H(18) C(17) 3.210 4_565
H(18) H(14) 3.444 3_676
H(18) H(15) 3.368 3_676
H(18) H(16) 2.671 3_676
H(18) H(35) 2.610 4_565
H(18) H(36) 3.509 4_565
H(18) H(37) 3.059 4_565
H(20) S(2) 3.447 3_566
H(20) H(26) 3.563 3_566
H(20) H(27) 3.279 3_566
H(20) H(36) 3.428 4_565
H(20) H(37) 3.586 4_565
H(21) H(8) 3.437 2_545
H(21) H(9) 3.559 2_545
H(21) H(29) 3.258 2_545
H(22) C(5) 3.534 2_545
H(22) H(8) 3.117 2_545
H(22) H(9) 3.182 2_545
H(22) H(10) 3.197 2_545
H(23) Cl(2) 2.956 1_455
H(23) C(13) 3.586 3_566
H(23) H(24) 3.515 3_566
H(23) H(27) 2.652 3_566
H(23) H(40) 3.230 1_455
H(24) S(2) 3.042 3_566
H(24) C(12) 3.193 3_566
H(24) C(13) 3.172 3_566
H(24) H(23) 3.515 3_566
H(24) H(24) 2.613 3_566
H(24) H(27) 2.518 3_566
H(25) S(1) 3.133 2_645
H(25) C(14) 3.187 2_545
H(25) H(7) 3.414 1_545
H(25) H(9) 3.161 2_545
H(25) H(28) 2.621 2_545
H(25) H(29) 2.883 2_545
H(26) C(3) 3.296 1_545
H(26) C(4) 3.492 1_545
H(26) H(5) 2.928 1_545
H(26) H(6) 2.756 1_545
H(26) H(7) 2.965 1_545
H(26) H(8) 3.189 1_545
H(26) H(9) 3.284 2_545
H(26) H(20) 3.563 3_566
H(26) H(28) 2.802 2_545
H(26) H(31) 3.590 2_545
H(27) Cl(2) 3.037 3_666
H(27) C(12) 3.018 3_566
H(27) H(2) 3.203 3_566
H(27) H(6) 3.220 1_545
H(27) H(7) 3.538 1_545
H(27) H(20) 3.279 3_566
H(27) H(23) 2.652 3_566
H(27) H(24) 2.518 3_566
H(28) C(13) 3.110 2_555
H(28) H(7) 3.521 2_545
H(28) H(8) 2.870 2_545
H(28) H(25) 2.621 2_555
H(28) H(26) 2.802 2_555
H(29) Cl(1) 2.981 2_555
H(29) S(1) 3.357 1_455
H(29) H(13) 3.497 1_455
H(29) H(21) 3.258 2_555
H(29) H(25) 2.883 2_555
H(29) H(33) 3.305 1_455
H(30) H(8) 3.009 2_545
H(30) H(10) 3.169 2_545
H(30) H(13) 3.257 1_455
H(31) H(12) 3.098 2_645
H(31) H(26) 3.590 2_555
H(32) H(10) 3.454 2_645
H(32) H(12) 3.084 2_645
H(32) H(33) 3.560 2_645
H(33) Cl(1) 2.745 2_655
H(33) C(18) 3.345 2_655
H(33) H(29) 3.305 1_655
H(33) H(32) 3.560 2_655
H(33) H(38) 3.178 2_655
H(33) H(39) 2.643 2_655
H(34) S(2) 3.353 2_555
H(34) C(18) 2.797 2_655
H(34) H(38) 2.688 2_655
H(34) H(39) 2.291 2_655
H(34) H(40) 2.976 2_655
H(35) Cl(2) 3.001 4_564
H(35) C(9) 3.521 4_564
H(35) H(11) 3.177 2_645
H(35) H(18) 2.610 4_564
H(35) H(40) 3.538 4_564
H(36) S(2) 2.761 2_555
H(36) H(18) 3.509 4_564
H(36) H(20) 3.428 4_564
H(36) H(39) 3.361 2_655
H(36) H(40) 3.524 2_655
H(37) C(6) 2.774 2_645
H(37) C(7) 3.020 2_645
H(37) H(11) 2.395 2_645
H(37) H(12) 2.580 2_645
H(37) H(14) 2.470 2_645
H(37) H(16) 3.378 2_645
H(37) H(18) 3.059 4_564
H(37) H(20) 3.586 4_564
H(38) C(16) 3.379 2_645
H(38) H(3) 3.178 1_655
H(38) H(10) 3.169 2_645
H(38) H(33) 3.178 2_645
H(38) H(34) 2.688 2_645
H(39) S(1) 3.149 2_645
H(39) C(16) 2.752 2_645
H(39) H(33) 2.643 2_645
H(39) H(34) 2.291 2_645
H(39) H(36) 3.361 2_645
H(40) Cl(2) 3.279 .
H(40) H(3) 3.453 1_655
H(40) H(23) 3.230 1_655
H(40) H(34) 2.976 2_645
H(40) H(35) 3.538 4_565
H(40) H(36) 3.524 2_645

loop_
_geom_torsion_atom_site_label_1
_geom_torsion_atom_site_label_2
_geom_torsion_atom_site_label_3
_geom_torsion_atom_site_label_4
_geom_torsion
Cl(1) Ni(1) N(1) C(1) -147.5(2)
Cl(1) Ni(1) N(1) C(10) 97.4(2)
Cl(1) Ni(1) N(1) C(11) -20.8(2)
Cl(1) Ni(1) N(2) C(3) 132.9(2)
Cl(1) Ni(1) N(2) C(4) -110.1(2)
Cl(1) Ni(1) N(2) C(14) 9.1(2)
Cl(1) Ni(1) N(3) C(5) 92.9(2)
Cl(1) Ni(1) N(3) C(6) -151.8(2)
Cl(1) Ni(1) N(3) C(15) -25.7(2)
Cl(1) Ni(1) N(4) C(8) 132.4(2)
Cl(1) Ni(1) N(4) C(9) -111.4(2)
Cl(1) Ni(1) N(4) C(18) 7.8(2)
N(1) Ni(1) N(2) C(3) 37.9(2)
N(1) Ni(1) N(2) C(4) 154.9(2)
N(1) Ni(1) N(2) C(14) -85.9(2)
N(2) Ni(1) N(1) C(1) -43.6(2)
N(2) Ni(1) N(1) C(10) -158.8(2)
N(2) Ni(1) N(1) C(11) 83.1(2)
N(1) Ni(1) N(4) C(8) -135.3(2)
N(1) Ni(1) N(4) C(9) -19.1(2)
N(1) Ni(1) N(4) C(18) 100.2(2)
N(4) Ni(1) N(1) C(1) 105.4(2)
N(4) Ni(1) N(1) C(10) -9.8(2)
N(4) Ni(1) N(1) C(11) -127.9(2)
N(2) Ni(1) N(3) C(5) -10.4(2)
N(2) Ni(1) N(3) C(6) 104.9(2)
N(2) Ni(1) N(3) C(15) -129.0(2)
N(3) Ni(1) N(2) C(3) -135.3(2)
N(3) Ni(1) N(2) C(4) -18.3(2)
N(3) Ni(1) N(2) C(14) 100.9(2)
N(2) Ni(1) N(4) C(8) -46.0(3)
N(2) Ni(1) N(4) C(9) 70.2(3)
N(2) Ni(1) N(4) C(18) -170.5(2)
N(4) Ni(1) N(2) C(3) -48.7(3)
N(4) Ni(1) N(2) C(4) 68.3(3)
N(4) Ni(1) N(2) C(14) -172.5(2)
N(3) Ni(1) N(4) C(8) 38.4(2)
N(3) Ni(1) N(4) C(9) 154.6(2)
N(3) Ni(1) N(4) C(18) -86.2(2)
N(4) Ni(1) N(3) C(5) -159.5(2)
N(4) Ni(1) N(3) C(6) -44.2(2)
N(4) Ni(1) N(3) C(15) 81.9(2)
C(17) S(1) C(16) C(15) 79.4(3)
C(13) S(2) C(12) C(11) 70.5(3)
Ni(1) N(1) C(1) C(2) 66.1(3)
Ni(1) N(1) C(10) C(9) 37.4(3)
Ni(1) N(1) C(11) C(12) 179.9(2)
C(1) N(1) C(10) C(9) -77.8(3)
C(10) N(1) C(1) C(2) 178.6(3)
C(1) N(1) C(11) C(12) -55.3(4)
C(11) N(1) C(1) C(2) -62.8(4)
C(10) N(1) C(11) C(12) 63.6(4)
C(11) N(1) C(10) C(9) 161.0(3)
Ni(1) N(2) C(3) C(2) -51.9(3)
Ni(1) N(2) C(4) C(5) 44.3(3)
C(3) N(2) C(4) C(5) 167.0(3)
C(4) N(2) C(3) C(2) -168.0(3)
C(14) N(2) C(3) C(2) 74.2(3)
C(14) N(2) C(4) C(5) -76.5(3)
Ni(1) N(3) C(5) C(4) 37.8(3)
Ni(1) N(3) C(6) C(7) 65.4(3)
Ni(1) N(3) C(15) C(16) 178.7(2)
C(5) N(3) C(6) C(7) 178.3(3)
C(6) N(3) C(5) C(4) -79.3(4)
C(5) N(3) C(15) C(16) 63.1(4)
C(15) N(3) C(5) C(4) 159.5(3)
C(6) N(3) C(15) C(16) -55.8(4)
C(15) N(3) C(6) C(7) -62.0(4)
Ni(1) N(4) C(8) C(7) -52.6(4)
Ni(1) N(4) C(9) C(10) 45.4(3)
C(8) N(4) C(9) C(10) 168.3(3)
C(9) N(4) C(8) C(7) -168.3(3)
C(18) N(4) C(8) C(7) 74.2(4)
C(18) N(4) C(9) C(10) -75.6(3)
N(1) C(1) C(2) C(3) -78.2(4)
C(1) C(2) C(3) N(2) 67.5(4)
N(2) C(4) C(5) N(3) -58.3(4)
N(3) C(6) C(7) C(8) -74.9(4)
C(6) C(7) C(8) N(4) 66.1(4)
N(4) C(9) C(10) N(1) -58.5(4)
N(1) C(11) C(12) S(2) -178.8(2)
N(3) C(15) C(16) S(1) 172.3(2)
